data_2232489
loop_
_publ_author_name
'Jin, Xiaofei'
'Wang, Zuoxiang'
'Cao, Shouping'

_publ_section_title
;
 Dichloridobis[3-methoxymethyl-4-phenyl-5-(2-pyridyl)-4<i>H</i>-1,2,4-triazole-\k^2^<i>N</i>^1^,<i>N</i>^5^]chromium(III)
 chloride
;
_journal_coeditor_code WM2515
_journal_issue 11
_journal_name_full 'Acta Crystallographica Section E'
_journal_page_first m1492
_journal_paper_doi 10.1107/S1600536811039328
_journal_volume 67
_journal_year 2011
_chemical_formula_iupac '[Cr Cl2 (C15 H14 N4 O)2] Cl'
_chemical_formula_moiety 'C30 H28 Cl2 Cr N8 O2 +, Cl -'
_chemical_formula_sum 'C30 H28 Cl3 Cr N8 O2'
_chemical_formula_weight 690.95
_chemical_name_systematic
;
Dichloridobis[3-methoxymethyl-4-phenyl-5-(2-pyridyl)-4<i>H</i>-1,2,4-
triazole-\k^2^<i>N</i>^1^,<i>N</i>^5^]chromium(III) chloride
;
_space_group_IT_number 167
_symmetry_cell_setting hexagonal
_symmetry_space_group_name_Hall '-R 3 2"c'
_symmetry_space_group_name_H-M 'R -3 c :H'
_atom_sites_solution_hydrogens geom
_atom_sites_solution_primary direct
_atom_sites_solution_secondary difmap
_audit_creation_method SHELXL-97
_cell_angle_alpha 90.00
_cell_angle_beta 90.00
_cell_angle_gamma 120.00
_cell_formula_units_Z 18
_cell_length_a 20.8852(12)
_cell_length_b 20.8852(12)
_cell_length_c 37.620(4)
_cell_measurement_reflns_used 9999
_cell_measurement_temperature 296(2)
_cell_measurement_theta_max 20.983
_cell_measurement_theta_min 2.439
_cell_volume 14211.1(19)
_computing_cell_refinement 'SAINT (Bruker, 2005)'
_computing_data_collection 'APEX2 (Bruker, 2005)'
_computing_data_reduction 'SAINT (Bruker, 2005)'
_computing_molecular_graphics 'XP in SHELXTL (Sheldrick, 2008)'
_computing_publication_material 'SHELXTL (Sheldrick, 2008)'
_computing_structure_refinement 'SHELXL97 (Sheldrick, 2008)'
_computing_structure_solution 'SHELXS97 (Sheldrick, 2008)'
_diffrn_ambient_temperature 296(2)
_diffrn_measured_fraction_theta_full 0.994
_diffrn_measured_fraction_theta_max 0.994
_diffrn_measurement_device_type 'Bruker APEXII CCD'
_diffrn_measurement_method \w
_diffrn_radiation_monochromator graphite
_diffrn_radiation_source 'fine-focus sealed tube'
_diffrn_radiation_type MoK\a
_diffrn_radiation_wavelength 0.71073
_diffrn_reflns_av_R_equivalents 0.0524
_diffrn_reflns_av_sigmaI/netI 0.0247
_diffrn_reflns_limit_h_max 24
_diffrn_reflns_limit_h_min -24
_diffrn_reflns_limit_k_max 24
_diffrn_reflns_limit_k_min -24
_diffrn_reflns_limit_l_max 42
_diffrn_reflns_limit_l_min -44
_diffrn_reflns_number 32255
_diffrn_reflns_theta_full 25.02
_diffrn_reflns_theta_max 25.02
_diffrn_reflns_theta_min 1.95
_diffrn_standards_number 0
_exptl_absorpt_coefficient_mu 0.658
_exptl_absorpt_correction_T_max 0.9252
_exptl_absorpt_correction_T_min 0.8963
_exptl_absorpt_correction_type multi-scan
_exptl_absorpt_process_details '(<i>SADABS</i>; Sheldrick, 2003)'
_exptl_crystal_colour purple
_exptl_crystal_density_diffrn 1.453
_exptl_crystal_density_method 'not measured'
_exptl_crystal_description octahedral
_exptl_crystal_F_000 6390
_exptl_crystal_size_max 0.17
_exptl_crystal_size_mid 0.13
_exptl_crystal_size_min 0.12
_refine_diff_density_max 0.681
_refine_diff_density_min -0.305
_refine_ls_extinction_method none
_refine_ls_goodness_of_fit_ref 1.100
_refine_ls_hydrogen_treatment constr
_refine_ls_matrix_type full
_refine_ls_number_parameters 213
_refine_ls_number_reflns 2785
_refine_ls_number_restraints 18
_refine_ls_restrained_S_all 1.115
_refine_ls_R_factor_all 0.0512
_refine_ls_R_factor_gt 0.0389
_refine_ls_shift/su_max 0.002
_refine_ls_shift/su_mean 0.000
_refine_ls_structure_factor_coef Fsqd
_refine_ls_weighting_details 'calc w=1/[\s^2^(Fo^2^)+(0.0720P)^2^+5.7020P] where P=(Fo^2^+2Fc^2^)/3'
_refine_ls_weighting_scheme calc
_refine_ls_wR_factor_gt 0.1132
_refine_ls_wR_factor_ref 0.1194
_reflns_number_gt 2243
_reflns_number_total 2785
_reflns_threshold_expression I>2sigma(I)
_cod_data_source_file wm2515.cif
_cod_data_source_block I
_cod_original_sg_symbol_H-M 'R -3 c'
_cod_database_code 2232489
_cod_database_fobs_code 2232489

loop_
_symmetry_equiv_pos_as_xyz
'x, y, z'
'-y, x-y, z'
'-x+y, -x, z'
'y, x, -z+1/2'
'x-y, -y, -z+1/2'
'-x, -x+y, -z+1/2'
'x+2/3, y+1/3, z+1/3'
'-y+2/3, x-y+1/3, z+1/3'
'-x+y+2/3, -x+1/3, z+1/3'
'y+2/3, x+1/3, -z+5/6'
'x-y+2/3, -y+1/3, -z+5/6'
'-x+2/3, -x+y+1/3, -z+5/6'
'x+1/3, y+2/3, z+2/3'
'-y+1/3, x-y+2/3, z+2/3'
'-x+y+1/3, -x+2/3, z+2/3'
'y+1/3, x+2/3, -z+7/6'
'x-y+1/3, -y+2/3, -z+7/6'
'-x+1/3, -x+y+2/3, -z+7/6'
'-x, -y, -z'
'y, -x+y, -z'
'x-y, x, -z'
'-y, -x, z-1/2'
'-x+y, y, z-1/2'
'x, x-y, z-1/2'
'-x+2/3, -y+1/3, -z+1/3'
'y+2/3, -x+y+1/3, -z+1/3'
'x-y+2/3, x+1/3, -z+1/3'
'-y+2/3, -x+1/3, z-1/6'
'-x+y+2/3, y+1/3, z-1/6'
'x+2/3, x-y+1/3, z-1/6'
'-x+1/3, -y+2/3, -z+2/3'
'y+1/3, -x+y+2/3, -z+2/3'
'x-y+1/3, x+2/3, -z+2/3'
'-y+1/3, -x+2/3, z+1/6'
'-x+y+1/3, y+2/3, z+1/6'
'x+1/3, x-y+2/3, z+1/6'

loop_
_atom_site_type_symbol
_atom_site_label
_atom_site_fract_x
_atom_site_fract_y
_atom_site_fract_z
_atom_site_U_iso_or_equiv
_atom_site_adp_type
_atom_site_calc_flag
_atom_site_refinement_flags
_atom_site_occupancy
_atom_site_symmetry_multiplicity
_atom_site_disorder_assembly
_atom_site_disorder_group
C C1 0.91830(15) 0.47477(15) 0.03037(7) 0.0461(6) Uani d . 1 1 . .
Cl Cl1 1.0000 1.0000 0.0000 0.0778(6) Uani d S 1 6 . .
Cl Cl2 1.12055(4) 0.71828(4) 0.055158(18) 0.0496(2) Uani d . 1 1 . .
Cl Cl3 0.7438(5) 0.4643(3) 0.07589(15) 0.109(2) Uani d PU 0.249(5) 1 A 1
Cl Cl3A 0.7727(7) 0.4394(7) 0.0833 0.113(5) Uani d SPU 0.168(10) 2 A 2
Cr Cr1 1.01043(2) 0.67710(2) 0.0833 0.03157(19) Uani d S 1 2 . .
N N1 0.96416(11) 0.58203(11) 0.05415(5) 0.0386(5) Uani d . 1 1 . .
O O1 0.94481(13) 0.37801(11) 0.03630(6) 0.0668(6) Uani d . 1 1 . .
C C2 0.92596(13) 0.58194(13) 0.02635(6) 0.0363(6) Uani d . 1 1 . .
N N2 0.96048(13) 0.51506(11) 0.05722(6) 0.0467(6) Uani d . 1 1 . .
C C3 0.92437(13) 0.64891(13) 0.01735(6) 0.0369(6) Uani d . 1 1 . .
N N3 0.89587(12) 0.51482(11) 0.01048(5) 0.0408(5) Uani d . 1 1 . .
C C4 0.89089(15) 0.65933(16) -0.01212(7) 0.0484(7) Uani d . 1 1 . .
H H4 0.8639 0.6207 -0.0278 0.058 Uiso calc R 1 1 . .
N N4 0.96271(10) 0.70375(10) 0.04105(5) 0.0345(5) Uani d . 1 1 . .
C C5 0.89817(16) 0.72790(16) -0.01779(8) 0.0533(7) Uani d . 1 1 . .
H H5 0.8766 0.7362 -0.0376 0.064 Uiso calc R 1 1 . .
C C6 0.93721(16) 0.78347(16) 0.00588(8) 0.0504(7) Uani d . 1 1 . .
H H6 0.9428 0.8301 0.0023 0.060 Uiso calc R 1 1 . .
C C7 0.96843(14) 0.76974(14) 0.03532(7) 0.0421(6) Uani d . 1 1 . .
H H7 0.9942 0.8076 0.0516 0.051 Uiso calc R 1 1 . .
C C8 0.84783(14) 0.49011(14) -0.02045(7) 0.0413(6) Uani d . 1 1 . .
C C9 0.77403(16) 0.46556(15) -0.01567(8) 0.0521(7) Uani d . 1 1 . .
H H9 0.7551 0.4630 0.0070 0.062 Uiso calc R 1 1 . .
C C10 0.72852(18) 0.44481(16) -0.04488(9) 0.0598(8) Uani d . 1 1 . .
H H10 0.6785 0.4287 -0.0421 0.072 Uiso calc R 1 1 . .
C C11 0.7567(2) 0.44776(17) -0.07810(9) 0.0631(9) Uani d . 1 1 . .
H H11 0.7258 0.4332 -0.0978 0.076 Uiso calc R 1 1 . .
C C12 0.8305(2) 0.47214(18) -0.08231(8) 0.0617(9) Uani d . 1 1 . .
H H12 0.8491 0.4741 -0.1050 0.074 Uiso calc R 1 1 . .
C C13 0.87821(17) 0.49400(17) -0.05344(7) 0.0538(7) Uani d . 1 1 . .
H H13 0.9283 0.5105 -0.0562 0.065 Uiso calc R 1 1 . .
C C14 0.8939(2) 0.39585(17) 0.02282(9) 0.0651(9) Uani d . 1 1 . .
H H14A 0.8459 0.3644 0.0336 0.078 Uiso calc R 1 1 . .
H H14B 0.8890 0.3874 -0.0026 0.078 Uiso calc R 1 1 . .
C C15 0.9149(2) 0.30032(18) 0.04022(9) 0.0744(10) Uani d . 1 1 . .
H H15A 0.9495 0.2911 0.0527 0.112 Uiso calc R 1 1 . .
H H15B 0.9054 0.2776 0.0172 0.112 Uiso calc R 1 1 . .
H H15C 0.8695 0.2799 0.0534 0.112 Uiso calc R 1 1 . .

loop_
_atom_site_aniso_label
_atom_site_aniso_U_11
_atom_site_aniso_U_22
_atom_site_aniso_U_33
_atom_site_aniso_U_12
_atom_site_aniso_U_13
_atom_site_aniso_U_23
C1 0.0529(16) 0.0402(14) 0.0461(15) 0.0241(13) -0.0090(12) -0.0049(12)
Cl1 0.0920(10) 0.0920(10) 0.0494(11) 0.0460(5) 0.000 0.000
Cl2 0.0408(4) 0.0593(4) 0.0460(4) 0.0230(3) 0.0107(3) 0.0075(3)
Cl3 0.162(5) 0.081(3) 0.074(3) 0.053(3) 0.008(3) -0.008(2)
Cl3A 0.121(5) 0.121(5) 0.089(6) 0.053(5) 0.013(4) -0.013(4)
Cr1 0.0317(2) 0.0317(2) 0.0285(3) 0.0137(2) -0.00026(11) 0.00026(11)
N1 0.0433(12) 0.0364(11) 0.0357(11) 0.0195(10) -0.0063(9) -0.0019(9)
O1 0.0815(15) 0.0456(12) 0.0795(15) 0.0364(11) -0.0167(12) -0.0035(10)
C2 0.0354(13) 0.0355(13) 0.0348(13) 0.0153(11) -0.0035(10) -0.0025(10)
N2 0.0570(14) 0.0368(12) 0.0464(13) 0.0235(11) -0.0147(11) -0.0052(10)
C3 0.0333(13) 0.0402(14) 0.0353(13) 0.0170(11) -0.0017(10) 0.0000(11)
N3 0.0444(12) 0.0385(12) 0.0380(12) 0.0195(10) -0.0119(9) -0.0077(9)
C4 0.0507(16) 0.0506(16) 0.0436(15) 0.0250(13) -0.0131(12) 0.0004(12)
N4 0.0347(10) 0.0347(11) 0.0320(11) 0.0156(9) 0.0018(8) 0.0025(8)
C5 0.0549(17) 0.0564(18) 0.0526(17) 0.0309(15) -0.0099(14) 0.0084(14)
C6 0.0580(17) 0.0441(15) 0.0540(18) 0.0293(14) 0.0019(14) 0.0102(13)
C7 0.0449(14) 0.0373(14) 0.0443(15) 0.0206(12) 0.0012(12) 0.0021(11)
C8 0.0453(15) 0.0389(14) 0.0414(15) 0.0222(12) -0.0119(12) -0.0096(11)
C9 0.0483(16) 0.0450(16) 0.0565(18) 0.0184(13) -0.0061(13) -0.0083(13)
C10 0.0513(17) 0.0476(17) 0.077(2) 0.0219(14) -0.0214(16) -0.0115(15)
C11 0.076(2) 0.0477(17) 0.072(2) 0.0359(17) -0.0394(18) -0.0169(15)
C12 0.096(3) 0.066(2) 0.0365(16) 0.0504(19) -0.0136(16) -0.0093(13)
C13 0.0610(18) 0.0626(19) 0.0467(17) 0.0375(16) -0.0064(14) -0.0079(14)
C14 0.079(2) 0.0469(17) 0.074(2) 0.0345(17) -0.0306(18) -0.0187(15)
C15 0.117(3) 0.058(2) 0.056(2) 0.049(2) -0.001(2) 0.0027(15)

loop_
_atom_type_symbol
_atom_type_description
_atom_type_scat_dispersion_real
_atom_type_scat_dispersion_imag
_atom_type_scat_source
C C 0.0033 0.0016 'International Tables Vol C Tables 4.2.6.8 and 6.1.1.4'
H H 0.0000 0.0000 'International Tables Vol C Tables 4.2.6.8 and 6.1.1.4'
N N 0.0061 0.0033 'International Tables Vol C Tables 4.2.6.8 and 6.1.1.4'
O O 0.0106 0.0060 'International Tables Vol C Tables 4.2.6.8 and 6.1.1.4'
Cl Cl 0.1484 0.1585 'International Tables Vol C Tables 4.2.6.8 and 6.1.1.4'
Cr Cr 0.3209 0.6236 'International Tables Vol C Tables 4.2.6.8 and 6.1.1.4'

loop_
_geom_angle_atom_site_label_1
_geom_angle_atom_site_label_2
_geom_angle_atom_site_label_3
_geom_angle_site_symmetry_1
_geom_angle_site_symmetry_3
_geom_angle
N2 C1 N3 . . 110.5(2)
N2 C1 C14 . . 126.8(2)
N3 C1 C14 . . 122.7(2)
N1 Cr1 N1 16_544 . 87.33(12)
N1 Cr1 N4 16_544 16_544 78.06(8)
N1 Cr1 N4 . 16_544 93.14(8)
N1 Cr1 N4 16_544 . 93.15(8)
N1 Cr1 N4 . . 78.06(8)
N4 Cr1 N4 16_544 . 167.94(10)
N1 Cr1 Cl2 16_544 16_544 90.84(6)
N1 Cr1 Cl2 . 16_544 172.01(6)
N4 Cr1 Cl2 16_544 16_544 94.08(5)
N4 Cr1 Cl2 . 16_544 94.29(6)
N1 Cr1 Cl2 16_544 . 172.01(6)
N1 Cr1 Cl2 . . 90.83(6)
N4 Cr1 Cl2 16_544 . 94.29(6)
N4 Cr1 Cl2 . . 94.07(5)
Cl2 Cr1 Cl2 16_544 . 92.02(4)
C2 N1 N2 . . 110.0(2)
C2 N1 Cr1 . . 114.91(16)
N2 N1 Cr1 . . 135.02(15)
C14 O1 C15 . . 112.6(3)
N1 C2 N3 . . 108.6(2)
N1 C2 C3 . . 119.3(2)
N3 C2 C3 . . 132.1(2)
C1 N2 N1 . . 105.3(2)
N4 C3 C4 . . 121.7(2)
N4 C3 C2 . . 111.8(2)
C4 C3 C2 . . 126.4(2)
C2 N3 C1 . . 105.6(2)
C2 N3 C8 . . 127.0(2)
C1 N3 C8 . . 127.4(2)
C5 C4 C3 . . 119.0(3)
C5 C4 H4 . . 120.5
C3 C4 H4 . . 120.5
C7 N4 C3 . . 118.4(2)
C7 N4 Cr1 . . 125.86(17)
C3 N4 Cr1 . . 115.74(15)
C6 C5 C4 . . 119.4(3)
C6 C5 H5 . . 120.3
C4 C5 H5 . . 120.3
C5 C6 C7 . . 119.3(3)
C5 C6 H6 . . 120.4
C7 C6 H6 . . 120.4
N4 C7 C6 . . 122.1(2)
N4 C7 H7 . . 118.9
C6 C7 H7 . . 118.9
C9 C8 C13 . . 122.6(3)
C9 C8 N3 . . 118.4(2)
C13 C8 N3 . . 119.0(2)
C8 C9 C10 . . 119.0(3)
C8 C9 H9 . . 120.5
C10 C9 H9 . . 120.5
C11 C10 C9 . . 120.1(3)
C11 C10 H10 . . 120.0
C9 C10 H10 . . 120.0
C12 C11 C10 . . 120.1(3)
C12 C11 H11 . . 120.0
C10 C11 H11 . . 120.0
C11 C12 C13 . . 121.4(3)
C11 C12 H12 . . 119.3
C13 C12 H12 . . 119.3
C8 C13 C12 . . 116.9(3)
C8 C13 H13 . . 121.5
C12 C13 H13 . . 121.6
O1 C14 C1 . . 110.1(2)
O1 C14 H14A . . 109.6
C1 C14 H14A . . 109.6
O1 C14 H14B . . 109.6
C1 C14 H14B . . 109.6
H14A C14 H14B . . 108.2
O1 C15 H15A . . 109.5
O1 C15 H15B . . 109.5
H15A C15 H15B . . 109.5
O1 C15 H15C . . 109.5
H15A C15 H15C . . 109.5
H15B C15 H15C . . 109.5

loop_
_geom_bond_atom_site_label_1
_geom_bond_atom_site_label_2
_geom_bond_site_symmetry_2
_geom_bond_distance
_geom_bond_publ_flag
C1 N2 . 1.328(3) ?
C1 N3 . 1.368(3) ?
C1 C14 . 1.489(4) ?
Cl2 Cr1 . 2.2747(7) ?
Cl3 Cl3 16_544 2.028(19) ?
Cr1 N1 16_544 2.040(2) ?
Cr1 N1 . 2.040(2) y
Cr1 N4 16_544 2.0948(19) ?
Cr1 N4 . 2.0949(19) y
Cr1 Cl2 16_544 2.2746(7) y
N1 C2 . 1.315(3) ?
N1 N2 . 1.367(3) ?
O1 C14 . 1.387(4) ?
O1 C15 . 1.425(4) ?
C2 N3 . 1.355(3) ?
C2 C3 . 1.456(3) ?
C3 N4 . 1.353(3) ?
C3 C4 . 1.384(3) ?
N3 C8 . 1.452(3) ?
C4 C5 . 1.379(4) ?
C4 H4 . 0.9300 ?
N4 C7 . 1.340(3) ?
C5 C6 . 1.363(4) ?
C5 H5 . 0.9300 ?
C6 C7 . 1.386(4) ?
C6 H6 . 0.9300 ?
C7 H7 . 0.9300 ?
C8 C9 . 1.371(4) ?
C8 C13 . 1.378(4) ?
C9 C10 . 1.374(4) ?
C9 H9 . 0.9300 ?
C10 C11 . 1.370(4) ?
C10 H10 . 0.9300 ?
C11 C12 . 1.369(5) ?
C11 H11 . 0.9300 ?
C12 C13 . 1.387(4) ?
C12 H12 . 0.9300 ?
C13 H13 . 0.9300 ?
C14 H14A . 0.9700 ?
C14 H14B . 0.9700 ?
C15 H15A . 0.9600 ?
C15 H15B . 0.9600 ?
C15 H15C . 0.9600 ?
